data_1531804
loop_
_publ_author_name
'Megdiche, S.'
'Cai, Q.'
'Ellouze, M.'
'Cheikhrouhou, A.'
'Yelon, W.B.'

_publ_section_title
;
 Neutron diffraction, structural and magnetic properties of (La1-y Pry)0.9
 Na0.1 Mn O3
;
_journal_name_full 'Journal of Alloys Compd.'
_journal_page_first 30
_journal_page_last 37
_journal_volume 348
_journal_year 2003
_chemical_formula_sum 'La0.184 Mn Na0.082 O3 Pr0.734'
_chemical_name_systematic '(La0.184 Pr0.734 Na0.082) Mn O3'
_space_group_IT_number 62
_symmetry_space_group_name_Hall '-P 2ac 2n'
_symmetry_space_group_name_H-M 'P n m a'
_cell_angle_alpha 90
_cell_angle_beta 90
_cell_angle_gamma 90
_cell_formula_units_Z 4
_cell_length_a 5.5457
_cell_length_b 7.7064
_cell_length_c 5.4689
_cell_volume 233.726
_citation_journal_id_ASTM JALCEU
_cod_data_source_file Megdiche_JALCEU_2003_1273.cif
_cod_data_source_block La0.184Mn1Na0.082O3Pr0.734
_cod_original_cell_volume 233.7265
_cod_original_formula_sum 'La0.184 Mn1 Na0.082 O3 Pr0.734'
_cod_database_code 1531804

loop_
_symmetry_equiv_pos_as_xyz
x,y,z
-x+1/2,-y,z+1/2
x+1/2,-y+1/2,-z+1/2
-x,y+1/2,-z
-x,-y,-z
x-1/2,y,-z-1/2
-x-1/2,y-1/2,z-1/2
x,-y-1/2,z

loop_
_atom_site_label
_atom_site_type_symbol
_atom_site_fract_x
_atom_site_fract_y
_atom_site_fract_z
_atom_site_occupancy
_atom_site_U_iso_or_equiv
Pr1 Pr+3 -0.0315 0.25 -0.002 0.734 0.0
La1 La+3 -0.0315 0.25 -0.002 0.184 0.0
O2 O-2 0.2077 0.0398 0.7834 1 0.0
Na1 Na+1 -0.0315 0.25 -0.002 0.082 0.0
Mn1 Mn+3 0.5 0 0 1 0.0
O1 O-2 0.509 0.25 0.0682 1 0.0
